data_4510231
loop_
_publ_author_name
'Wang, Jing'
'Luo, Jiahuan'
'Zhao, Jun'
'Li, Dong-Sheng'
'Li, Guanghua'
'Huo, Qisheng'
'Liu, Yunling'

_publ_section_title
;
 Assembly of Two Flexible Metal--Organic Frameworks with Stepwise Gas
 Adsorption and Highly Selective CO2Adsorption
;
_journal_issue 5
_journal_name_full 'Crystal Growth &amp; Design'
_journal_page_first 2375
_journal_paper_doi 10.1021/cg500091k
_journal_volume 14
_journal_year 2014
_chemical_formula_moiety 'C32 H30 Co3 N6 O15'
_chemical_formula_sum 'C32 H30 Co3 N6 O15'
_chemical_formula_weight 915.41
_chemical_melting_point ?
_chemical_name_systematic
; 
 ? 
;
_space_group_IT_number 20
_symmetry_cell_setting orthorhombic
_symmetry_space_group_name_Hall 'C 2c 2'
_symmetry_space_group_name_H-M 'C 2 2 21'
_atom_sites_solution_hydrogens geom
_atom_sites_solution_primary direct
_atom_sites_solution_secondary difmap
_audit_creation_method SHELXL-97
_cell_angle_alpha 90.00
_cell_angle_beta 90.00
_cell_angle_gamma 90.00
_cell_formula_units_Z 8
_cell_length_a 20.383(4)
_cell_length_b 22.674(5)
_cell_length_c 23.215(5)
_cell_measurement_temperature 293(2)
_cell_volume 10729(4)
_computing_cell_refinement 'Bruker SMART'
_computing_data_collection 'Bruker SMART'
_computing_data_reduction 'Bruker SAINT'
_computing_molecular_graphics SHELXP-97
_computing_publication_material SHELXTL
_computing_structure_refinement 'SHELXL-97 (Sheldrick, 1997)'
_computing_structure_solution 'SHELXS-97 (Sheldrick, 1990)'
_diffrn_ambient_temperature 293(2)
_diffrn_detector_area_resol_mean 9.00cm
_diffrn_measured_fraction_theta_full 0.980
_diffrn_measured_fraction_theta_max 0.980
_diffrn_measurement_device_type 'CCD area detector'
_diffrn_measurement_method 'phi and omega scans'
_diffrn_radiation_monochromator graphite
_diffrn_radiation_source 'fine-focus sealed tube'
_diffrn_radiation_type MoK\a
_diffrn_radiation_wavelength 0.71073
_diffrn_reflns_av_R_equivalents 0.0869
_diffrn_reflns_av_sigmaI/netI 0.0782
_diffrn_reflns_limit_h_max 26
_diffrn_reflns_limit_h_min -27
_diffrn_reflns_limit_k_max 11
_diffrn_reflns_limit_k_min -30
_diffrn_reflns_limit_l_max 29
_diffrn_reflns_limit_l_min -29
_diffrn_reflns_number 64278
_diffrn_reflns_theta_full 28.37
_diffrn_reflns_theta_max 28.37
_diffrn_reflns_theta_min 1.34
_diffrn_standards_decay_% none
_diffrn_standards_interval_count none
_diffrn_standards_interval_time none
_diffrn_standards_number none
_exptl_absorpt_coefficient_mu 0.971
_exptl_absorpt_correction_type none
_exptl_crystal_colour red
_exptl_crystal_density_diffrn 1.133
_exptl_crystal_density_meas ?
_exptl_crystal_density_method 'not measured'
_exptl_crystal_description block
_exptl_crystal_F_000 3720
_exptl_crystal_size_max 0.28
_exptl_crystal_size_mid 0.25
_exptl_crystal_size_min 0.22
_refine_diff_density_max 1.567
_refine_diff_density_min -1.160
_refine_diff_density_rms 0.119
_refine_ls_abs_structure_details 'Flack H D (1983), Acta Cryst. A39, 876-881'
_refine_ls_abs_structure_Flack 0.00(1)
_refine_ls_extinction_method none
_refine_ls_goodness_of_fit_ref 1.069
_refine_ls_hydrogen_treatment mixed
_refine_ls_matrix_type full
_refine_ls_number_parameters 410
_refine_ls_number_reflns 12957
_refine_ls_number_restraints 77
_refine_ls_restrained_S_all 1.078
_refine_ls_R_factor_all 0.0937
_refine_ls_R_factor_gt 0.0767
_refine_ls_shift/su_max 0.001
_refine_ls_shift/su_mean 0.000
_refine_ls_structure_factor_coef Fsqd
_refine_ls_weighting_details 'calc w=1/[\s^2^(Fo^2^)+(0.1327P)^2^+0.0000P] where P=(Fo^2^+2Fc^2^)/3'
_refine_ls_weighting_scheme calc
_refine_ls_wR_factor_gt 0.1943
_refine_ls_wR_factor_ref 0.2062
_reflns_number_gt 10185
_reflns_number_total 12957
_reflns_threshold_expression >2sigma(I)
_cod_data_source_file cg500091k_si_002.cif
_cod_data_source_block JLU-Liu3
_cod_depositor_comments
;
The following automatic conversions were performed:

'_chemical_melting_point' value 'not measured' was changed to '?' -
the value is undefined or not given.

'_symmetry_cell_setting' value
'Orthorhombic' changed to 'orthorhombic' according to
/usr/data/users/saulius/automatic-downloads/rss-feeds/ACS/lib/dictionaries/cif_core.dic
dictionary named 'cif_core.dic' version 2.4.2 from 2011-04-26.

Automatic conversion script
Id: cif_fix_values 2281 2013-09-26 08:29:07Z andrius 

 Adding full bibliography for 4510231--4510232.cif.

The following automatic conversions were performed:

'_exptl_crystal_density_meas' value 'none' was changed to '?' - the
value is perceived as not measured.

Automatic conversion script
Id: cif_fix_values 3008 2015-01-20 13:52:24Z robertas 
;
_cod_original_sg_symbol_H-M C222(1)
_cod_database_code 4510231

loop_
_symmetry_equiv_pos_as_xyz
'x, y, z'
'-x, -y, z+1/2'
'-x, y, -z+1/2'
'x, -y, -z'
'x+1/2, y+1/2, z'
'-x+1/2, -y+1/2, z+1/2'
'-x+1/2, y+1/2, -z+1/2'
'x+1/2, -y+1/2, -z'

loop_
_atom_site_label
_atom_site_type_symbol
_atom_site_fract_x
_atom_site_fract_y
_atom_site_fract_z
_atom_site_U_iso_or_equiv
_atom_site_adp_type
_atom_site_occupancy
_atom_site_symmetry_multiplicity
_atom_site_calc_flag
_atom_site_refinement_flags
Co1 Co 0.55364(3) -0.29209(3) 0.39193(3) 0.02395(16) Uani 1 1 d .
Co2 Co 0.5000 -0.28889(4) 0.2500 0.0214(2) Uani 1 2 d S
Co3 Co 0.69949(4) -0.04378(3) 0.14611(3) 0.02413(16) Uani 1 1 d D
Co4 Co 0.70133(5) 0.0000 0.0000 0.02055(19) Uani 1 2 d S
O1 O 0.5692(2) -0.2244(2) 0.26326(19) 0.0440(11) Uani 1 1 d .
O2 O 0.6107(2) -0.23238(19) 0.35273(19) 0.0379(9) Uani 1 1 d .
O3 O 0.9004(2) 0.13551(18) 0.14251(18) 0.0392(10) Uani 1 1 d .
O4 O 0.9330(3) 0.1446(2) 0.2339(2) 0.0554(15) Uani 1 1 d .
O5 O 0.7274(2) -0.4375(2) 0.51136(18) 0.0455(12) Uani 1 1 d .
O6 O 0.7299(2) -0.41000(19) 0.60411(17) 0.0346(9) Uani 1 1 d .
O7 O 0.3751(2) -0.0945(2) 0.38992(17) 0.0369(10) Uani 1 1 d .
O8 O 0.3701(3) -0.0618(2) 0.48041(19) 0.0472(13) Uani 1 1 d .
O9 O 0.4723(2) -0.2932(3) 0.3372(2) 0.0529(9) Uani 1 1 d U
O10 O 0.4592(3) -0.3507(2) 0.4114(2) 0.0529(9) Uani 1 1 d U
O11 O 0.6961(3) 0.0266(2) 0.0869(2) 0.0584(10) Uani 1 1 d U
O12 O 0.6637(3) 0.1032(2) 0.1357(2) 0.0584(10) Uani 1 1 d U
O13 O 0.6298(3) 0.0099(4) 0.1899(3) 0.087(2) Uani 1 1 d DU
H13A H 0.634(3) 0.013(3) 0.2307(8) 0.080 Uiso 1 1 d D
H13B H 0.620(3) 0.0472(19) 0.1695(19) 0.080 Uiso 1 1 d D
N1 N 0.7024(3) -0.0944(2) 0.2218(2) 0.0342(11) Uani 1 1 d .
N2 N 0.7790(2) -0.0044(2) 0.1946(2) 0.0309(10) Uani 1 1 d .
N3 N 0.5966(3) -0.3049(2) 0.47220(19) 0.0323(11) Uani 1 1 d .
N4 N 0.5098(2) -0.2235(2) 0.44169(19) 0.0291(10) Uani 1 1 d .
C1 C 0.6583(3) -0.1367(2) 0.2358(2) 0.0329(12) Uani 1 1 d .
H1 H 0.6262 -0.1466 0.2090 0.080 Uiso 1 1 calc .
C2 C 0.6586(3) -0.1658(3) 0.2879(2) 0.0401(15) Uani 1 1 d .
C3 C 0.7044(4) -0.1470(4) 0.3296(3) 0.061(2) Uani 1 1 d U
H3 H 0.7028 -0.1623 0.3668 0.080 Uiso 1 1 calc .
C4 C 0.7520(5) -0.1056(4) 0.3149(3) 0.066(2) Uani 1 1 d U
H4 H 0.7863 -0.0964 0.3398 0.080 Uiso 1 1 calc .
C5 C 0.7458(4) -0.0788(3) 0.2619(3) 0.0494(18) Uani 1 1 d .
C6 C 0.7898(4) -0.0286(3) 0.2467(3) 0.0506(19) Uani 1 1 d .
C7 C 0.8418(5) -0.0087(5) 0.2810(4) 0.077(3) Uani 1 1 d U
H7 H 0.8518 -0.0282 0.3152 0.080 Uiso 1 1 calc .
C8 C 0.8774(5) 0.0381(4) 0.2649(3) 0.069(3) Uani 1 1 d U
H8 H 0.9106 0.0523 0.2886 0.080 Uiso 1 1 calc .
C9 C 0.8644(3) 0.0659(3) 0.2117(3) 0.0373(14) Uani 1 1 d .
C10 C 0.8155(3) 0.0419(3) 0.1782(2) 0.0314(12) Uani 1 1 d .
H10 H 0.8074 0.0587 0.1423 0.080 Uiso 1 1 calc .
C11 C 0.6081(3) -0.2113(3) 0.3020(2) 0.0314(11) Uani 1 1 d .
C12 C 0.9039(3) 0.1197(2) 0.1946(2) 0.0308(12) Uani 1 1 d .
C13 C 0.6379(3) -0.3495(3) 0.4861(2) 0.0352(13) Uani 1 1 d .
H13 H 0.6501 -0.3762 0.4575 0.080 Uiso 1 1 calc .
C14 C 0.6623(3) -0.3568(3) 0.5406(3) 0.0430(16) Uani 1 1 d .
C15 C 0.6420(4) -0.3205(4) 0.5839(3) 0.060(2) Uani 1 1 d U
H15 H 0.6569 -0.3257 0.6214 0.080 Uiso 1 1 calc .
C16 C 0.5986(5) -0.2755(4) 0.5704(4) 0.073(3) Uani 1 1 d U
H16 H 0.5833 -0.2506 0.5993 0.080 Uiso 1 1 calc .
C17 C 0.5784(4) -0.2675(4) 0.5153(3) 0.061(2) Uani 1 1 d .
C18 C 0.5301(4) -0.2210(3) 0.4976(3) 0.0488(18) Uani 1 1 d .
C19 C 0.5102(5) -0.1773(4) 0.5372(3) 0.068(2) Uani 1 1 d U
H19 H 0.5261 -0.1760 0.5747 0.080 Uiso 1 1 calc .
C20 C 0.4658(5) -0.1364(4) 0.5167(3) 0.070(3) Uani 1 1 d .
H20 H 0.4518 -0.1064 0.5411 0.080 Uiso 1 1 calc .
C21 C 0.4415(3) -0.1385(3) 0.4618(3) 0.0371(13) Uani 1 1 d .
C22 C 0.4662(3) -0.1817(2) 0.4255(2) 0.0286(11) Uani 1 1 d .
H22 H 0.4518 -0.1819 0.3875 0.080 Uiso 1 1 calc .
C23 C 0.7110(3) -0.4057(2) 0.5528(2) 0.0281(11) Uani 1 1 d .
C24 C 0.3919(3) -0.0949(3) 0.4426(2) 0.0313(12) Uani 1 1 d .
C25 C 0.4385(4) -0.3302(4) 0.3643(3) 0.064(2) Uani 1 1 d .
H25 H 0.3982 -0.3425 0.3498 0.080 Uiso 1 1 calc .
C26 C 0.6843(5) 0.0812(4) 0.0951(4) 0.063(2) Uani 1 1 d .
H26 H 0.6936 0.1062 0.0644 0.080 Uiso 1 1 calc .

loop_
_atom_site_aniso_label
_atom_site_aniso_U_11
_atom_site_aniso_U_22
_atom_site_aniso_U_33
_atom_site_aniso_U_23
_atom_site_aniso_U_13
_atom_site_aniso_U_12
Co1 0.0289(3) 0.0241(3) 0.0188(3) 0.0024(3) -0.0002(3) 0.0039(3)
Co2 0.0208(4) 0.0220(4) 0.0213(4) 0.000 -0.0016(4) 0.000
Co3 0.0263(3) 0.0275(3) 0.0185(3) -0.0005(3) 0.0024(3) -0.0062(3)
Co4 0.0210(4) 0.0194(4) 0.0212(4) 0.0023(3) 0.000 0.000
O1 0.044(2) 0.058(3) 0.030(2) 0.0073(19) -0.0041(18) -0.028(2)
O2 0.039(2) 0.040(2) 0.035(2) 0.0133(19) 0.0003(19) -0.0147(18)
O3 0.052(3) 0.033(2) 0.032(2) 0.0086(18) 0.007(2) -0.0206(19)
O4 0.078(4) 0.055(3) 0.033(2) 0.012(2) -0.009(2) -0.044(3)
O5 0.048(3) 0.062(3) 0.026(2) -0.0051(19) -0.0071(19) 0.038(2)
O6 0.037(2) 0.038(2) 0.029(2) -0.0015(17) -0.0121(17) 0.0163(17)
O7 0.039(2) 0.047(2) 0.0248(19) -0.0097(18) -0.0005(17) 0.0281(19)
O8 0.064(3) 0.052(3) 0.025(2) -0.0088(19) 0.000(2) 0.035(2)
O9 0.059(2) 0.061(2) 0.0380(18) 0.0064(16) 0.0062(15) -0.0098(17)
O10 0.059(2) 0.061(2) 0.0380(18) 0.0064(16) 0.0062(15) -0.0098(17)
O11 0.082(3) 0.0442(19) 0.049(2) -0.0068(16) 0.0006(19) 0.0086(18)
O12 0.082(3) 0.0442(19) 0.049(2) -0.0068(16) 0.0006(19) 0.0086(18)
O13 0.071(4) 0.106(5) 0.083(4) -0.027(4) 0.006(4) 0.031(4)
N1 0.032(2) 0.045(3) 0.026(2) 0.011(2) 0.006(2) -0.013(2)
N2 0.039(2) 0.021(2) 0.033(2) 0.0059(18) -0.007(2) -0.0206(19)
N3 0.044(3) 0.036(3) 0.017(2) 0.0056(18) -0.0066(19) 0.017(2)
N4 0.035(2) 0.032(2) 0.020(2) 0.0005(17) -0.0101(18) 0.0199(19)
C1 0.044(3) 0.028(3) 0.028(3) 0.007(2) -0.001(2) -0.015(2)
C2 0.053(4) 0.044(3) 0.024(3) 0.010(2) -0.007(3) -0.035(3)
C3 0.078(5) 0.066(4) 0.039(3) 0.026(3) -0.024(4) -0.029(4)
C4 0.084(5) 0.073(5) 0.041(4) 0.020(3) -0.016(4) -0.049(4)
C5 0.062(4) 0.048(4) 0.038(4) 0.019(3) -0.009(3) -0.036(3)
C6 0.067(4) 0.056(4) 0.029(3) 0.020(3) -0.026(3) -0.039(3)
C7 0.094(6) 0.081(5) 0.058(5) 0.036(4) -0.035(4) -0.040(5)
C8 0.094(6) 0.067(5) 0.044(4) 0.012(3) -0.041(4) -0.042(4)
C9 0.042(3) 0.045(3) 0.025(3) 0.016(2) -0.009(2) -0.024(3)
C10 0.030(3) 0.038(3) 0.026(3) 0.007(2) -0.006(2) -0.012(2)
C11 0.030(3) 0.036(3) 0.028(3) 0.007(2) 0.001(2) -0.007(2)
C12 0.036(3) 0.028(3) 0.029(3) 0.004(2) -0.004(2) -0.008(2)
C13 0.038(3) 0.040(3) 0.027(3) 0.003(2) -0.002(2) 0.018(3)
C14 0.040(3) 0.055(4) 0.034(3) 0.000(3) -0.009(3) 0.031(3)
C15 0.065(4) 0.066(4) 0.047(4) -0.010(3) -0.025(3) 0.038(4)
C16 0.090(5) 0.078(5) 0.050(4) -0.002(4) -0.029(4) 0.042(5)
C17 0.079(5) 0.085(6) 0.021(3) -0.003(3) -0.013(3) 0.054(5)
C18 0.069(4) 0.061(4) 0.017(3) -0.005(3) -0.014(3) 0.036(3)
C19 0.072(5) 0.086(5) 0.047(4) -0.020(4) -0.015(4) 0.048(4)
C20 0.103(7) 0.085(6) 0.021(3) -0.018(3) -0.019(4) 0.069(5)
C21 0.042(3) 0.043(3) 0.027(3) -0.007(2) -0.002(3) 0.016(3)
C22 0.036(3) 0.029(3) 0.020(2) -0.009(2) -0.001(2) 0.011(2)
C23 0.027(3) 0.035(3) 0.022(2) 0.004(2) -0.003(2) 0.009(2)
C24 0.033(3) 0.035(3) 0.026(3) -0.007(2) -0.006(2) 0.008(2)
C25 0.054(4) 0.094(6) 0.043(4) -0.005(4) 0.009(3) -0.051(5)
C26 0.089(6) 0.045(4) 0.054(5) -0.003(4) -0.001(4) 0.008(4)

loop_
_atom_type_symbol
_atom_type_description
_atom_type_scat_dispersion_real
_atom_type_scat_dispersion_imag
_atom_type_scat_source
C C 0.0033 0.0016 'International Tables Vol C Tables 4.2.6.8 and 6.1.1.4'
H H 0.0000 0.0000 'International Tables Vol C Tables 4.2.6.8 and 6.1.1.4'
N N 0.0061 0.0033 'International Tables Vol C Tables 4.2.6.8 and 6.1.1.4'
O O 0.0106 0.0060 'International Tables Vol C Tables 4.2.6.8 and 6.1.1.4'
Co Co 0.3494 0.9721 'International Tables Vol C Tables 4.2.6.8 and 6.1.1.4'

loop_
_geom_angle_atom_site_label_1
_geom_angle_atom_site_label_2
_geom_angle_atom_site_label_3
_geom_angle
_geom_angle_site_symmetry_1
_geom_angle_site_symmetry_3
O2 Co1 O3 95.63(19) . 7_645
O2 Co1 N3 104.9(2) . .
O3 Co1 N3 92.55(18) 7_645 .
O2 Co1 O9 101.10(19) . .
O3 Co1 O9 96.7(2) 7_645 .
N3 Co1 O9 151.4(2) . .
O2 Co1 N4 89.8(2) . .
O3 Co1 N4 170.14(17) 7_645 .
N3 Co1 N4 78.09(17) . .
O9 Co1 N4 90.3(2) . .
O2 Co1 O10 158.80(18) . .
O3 Co1 O10 89.8(2) 7_645 .
N3 Co1 O10 95.30(19) . .
O9 Co1 O10 57.84(19) . .
N4 Co1 O10 88.03(19) . .
O1 Co2 O1 89.3(3) . 3_655
O1 Co2 O4 177.5(2) . 5_445
O1 Co2 O4 92.2(2) 3_655 5_445
O1 Co2 O4 92.2(2) . 7_645
O1 Co2 O4 177.5(2) 3_655 7_645
O4 Co2 O4 86.4(3) 5_445 7_645
O1 Co2 O9 89.6(2) . 3_655
O1 Co2 O9 94.20(19) 3_655 3_655
O4 Co2 O9 88.3(2) 5_445 3_655
O4 Co2 O9 87.9(2) 7_645 3_655
O1 Co2 O9 94.20(19) . .
O1 Co2 O9 89.6(2) 3_655 .
O4 Co2 O9 87.9(2) 5_445 .
O4 Co2 O9 88.3(2) 7_645 .
O9 Co2 O9 174.7(3) 3_655 .
O6 Co3 O7 92.30(18) 6_644 3_655
O6 Co3 N1 95.73(19) 6_644 .
O7 Co3 N1 93.18(17) 3_655 .
O6 Co3 O11 95.8(2) 6_644 .
O7 Co3 O11 97.6(2) 3_655 .
N1 Co3 O11 163.9(2) . .
O6 Co3 O13 176.0(3) 6_644 .
O7 Co3 O13 91.2(2) 3_655 .
N1 Co3 O13 86.1(3) . .
O11 Co3 O13 81.8(3) . .
O6 Co3 N2 86.1(2) 6_644 .
O7 Co3 N2 169.47(17) 3_655 .
N1 Co3 N2 76.65(18) . .
O11 Co3 N2 92.9(2) . .
O13 Co3 N2 90.9(2) . .
O5 Co4 O5 89.5(3) 7_655 6_644
O5 Co4 O8 90.1(2) 7_655 2_654
O5 Co4 O8 174.71(17) 6_644 2_654
O5 Co4 O8 174.71(17) 7_655 3_655
O5 Co4 O8 90.1(2) 6_644 3_655
O8 Co4 O8 90.7(3) 2_654 3_655
O5 Co4 O11 87.8(2) 7_655 .
O5 Co4 O11 96.3(2) 6_644 .
O8 Co4 O11 88.9(2) 2_654 .
O8 Co4 O11 87.0(2) 3_655 .
O5 Co4 O11 96.3(2) 7_655 4
O5 Co4 O11 87.8(2) 6_644 4
O8 Co4 O11 87.0(2) 2_654 4
O8 Co4 O11 88.9(2) 3_655 4
O11 Co4 O11 174.2(4) . 4
C11 O1 Co2 136.1(4) . .
C11 O2 Co1 130.5(4) . .
C12 O3 Co1 125.0(4) . 7_655
C12 O4 Co2 142.1(4) . 5
C23 O5 Co4 133.6(4) . 6_645
C23 O6 Co3 135.5(4) . 6_645
C24 O7 Co3 126.1(4) . 3_655
C24 O8 Co4 145.0(4) . 2_655
C25 O9 Co1 97.9(5) . .
C25 O9 Co2 131.4(5) . .
Co1 O9 Co2 111.8(2) . .
C25 O10 Co1 84.3(4) . .
C26 O11 Co4 115.5(5) . .
C26 O11 Co3 130.0(5) . .
Co4 O11 Co3 114.0(2) . .
Co3 O13 H13A 117(2) . .
Co3 O13 H13B 113.3(18) . .
H13A O13 H13B 115(3) . .
C5 N1 C1 117.5(5) . .
C5 N1 Co3 117.3(4) . .
C1 N1 Co3 124.7(4) . .
C10 N2 C6 118.9(5) . .
C10 N2 Co3 126.2(4) . .
C6 N2 Co3 114.9(4) . .
C13 N3 C17 117.3(5) . .
C13 N3 Co1 125.4(4) . .
C17 N3 Co1 117.1(4) . .
C22 N4 C18 115.8(5) . .
C22 N4 Co1 129.5(4) . .
C18 N4 Co1 114.7(4) . .
N1 C1 C2 123.2(5) . .
N1 C1 H1 118.4 . .
C2 C1 H1 118.4 . .
C1 C2 C3 117.4(5) . .
C1 C2 C11 121.4(5) . .
C3 C2 C11 120.9(5) . .
C4 C3 C2 119.8(6) . .
C4 C3 H3 120.1 . .
C2 C3 H3 120.1 . .
C5 C4 C3 116.9(7) . .
C5 C4 H4 121.6 . .
C3 C4 H4 121.6 . .
N1 C5 C4 124.6(6) . .
N1 C5 C6 115.9(5) . .
C4 C5 C6 119.5(6) . .
N2 C6 C7 120.2(6) . .
N2 C6 C5 115.1(5) . .
C7 C6 C5 124.5(6) . .
C8 C7 C6 120.4(7) . .
C8 C7 H7 119.8 . .
C6 C7 H7 119.8 . .
C7 C8 C9 119.9(6) . .
C7 C8 H8 120.1 . .
C9 C8 H8 120.1 . .
C10 C9 C8 117.0(5) . .
C10 C9 C12 123.7(5) . .
C8 C9 C12 119.3(5) . .
N2 C10 C9 123.4(5) . .
N2 C10 H10 118.3 . .
C9 C10 H10 118.3 . .
O1 C11 O2 127.6(5) . .
O1 C11 C2 116.7(5) . .
O2 C11 C2 115.7(5) . .
O4 C12 O3 127.6(5) . .
O4 C12 C9 115.7(5) . .
O3 C12 C9 116.6(5) . .
N3 C13 C14 122.4(5) . .
N3 C13 H13 118.8 . .
C14 C13 H13 118.8 . .
C15 C14 C13 119.9(6) . .
C15 C14 C23 120.2(6) . .
C13 C14 C23 119.9(6) . .
C14 C15 C16 118.1(7) . .
C14 C15 H15 120.9 . .
C16 C15 H15 120.9 . .
C17 C16 C15 120.3(8) . .
C17 C16 H16 119.8 . .
C15 C16 H16 119.8 . .
C16 C17 N3 121.8(6) . .
C16 C17 C18 123.5(7) . .
N3 C17 C18 114.5(5) . .
N4 C18 C19 124.1(6) . .
N4 C18 C17 115.6(5) . .
C19 C18 C17 120.3(6) . .
C20 C19 C18 115.9(7) . .
C20 C19 H19 122.0 . .
C18 C19 H19 122.0 . .
C21 C20 C19 122.3(6) . .
C21 C20 H20 118.9 . .
C19 C20 H20 118.9 . .
C20 C21 C22 117.3(6) . .
C20 C21 C24 120.2(5) . .
C22 C21 C24 122.4(5) . .
N4 C22 C21 124.5(5) . .
N4 C22 H22 117.8 . .
C21 C22 H22 117.8 . .
O5 C23 O6 127.1(5) . .
O5 C23 C14 117.1(5) . .
O6 C23 C14 115.8(5) . .
O8 C24 O7 125.5(5) . .
O8 C24 C21 115.9(5) . .
O7 C24 C21 118.6(5) . .
O9 C25 O10 119.9(7) . .
O9 C25 H25 120.0 . .
O10 C25 H25 120.0 . .
O12 C26 O11 128.0(8) . .
O12 C26 H26 116.0 . .
O11 C26 H26 116.0 . .

loop_
_geom_bond_atom_site_label_1
_geom_bond_atom_site_label_2
_geom_bond_distance
_geom_bond_site_symmetry_2
Co1 O2 2.004(4) .
Co1 O3 2.053(4) 7_645
Co1 N3 2.080(4) .
Co1 O9 2.090(5) .
Co1 N4 2.134(4) .
Co1 O10 2.382(5) .
Co2 O1 2.055(4) .
Co2 O1 2.055(4) 3_655
Co2 O4 2.069(4) 5_445
Co2 O4 2.069(4) 7_645
Co2 O9 2.103(5) 3_655
Co2 O9 2.103(5) .
Co3 O6 2.030(4) 6_644
Co3 O7 2.082(4) 3_655
Co3 N1 2.100(5) .
Co3 O11 2.107(5) .
Co3 O13 2.130(6) .
Co3 N2 2.165(4) .
Co4 O5 2.046(4) 7_655
Co4 O5 2.046(4) 6_644
Co4 O8 2.071(4) 2_654
Co4 O8 2.071(4) 3_655
Co4 O11 2.107(5) .
Co4 O11 2.107(5) 4
O1 C11 1.235(7) .
O2 C11 1.272(7) .
O3 C12 1.264(7) .
O3 Co1 2.053(4) 7_655
O4 C12 1.225(7) .
O4 Co2 2.069(4) 5
O5 C23 1.248(7) .
O5 Co4 2.046(4) 6_645
O6 C23 1.256(6) .
O6 Co3 2.030(4) 6_645
O7 C24 1.270(7) .
O7 Co3 2.082(4) 3_655
O8 C24 1.239(7) .
O8 Co4 2.071(4) 2_655
O9 C25 1.256(8) .
O10 C25 1.260(10) .
O11 C26 1.276(9) .
O12 C26 1.147(9) .
O13 H13A 0.953(18) .
O13 H13B 0.991(18) .
N1 C5 1.332(8) .
N1 C1 1.355(7) .
N2 C10 1.343(7) .
N2 C6 1.348(7) .
N3 C13 1.355(7) .
N3 C17 1.363(8) .
N4 C22 1.353(7) .
N4 C18 1.364(7) .
C1 C2 1.377(8) .
C1 H1 0.9300 .
C2 C3 1.411(9) .
C2 C11 1.493(7) .
C3 C4 1.392(10) .
C3 H3 0.9300 .
C4 C5 1.378(9) .
C4 H4 0.9300 .
C5 C6 1.491(8) .
C6 C7 1.400(10) .
C7 C8 1.339(12) .
C7 H7 0.9300 .
C8 C9 1.411(9) .
C8 H8 0.9300 .
C9 C10 1.376(8) .
C9 C12 1.514(8) .
C10 H10 0.9300 .
C13 C14 1.370(8) .
C13 H13 0.9300 .
C14 C15 1.365(10) .
C14 C23 1.514(7) .
C15 C16 1.386(10) .
C15 H15 0.9300 .
C16 C17 1.357(10) .
C16 H16 0.9300 .
C17 C18 1.500(9) .
C18 C19 1.412(10) .
C19 C20 1.379(10) .
C19 H19 0.9300 .
C20 C21 1.369(9) .
C20 H20 0.9300 .
C21 C22 1.385(7) .
C21 C24 1.481(8) .
C22 H22 0.9300 .
C25 H25 0.9300 .
C26 H26 0.9300 .
